data_7061087
loop_
_publ_author_name
'Shahsavari, Hamid R.'
'Paziresh, Sareh'

_publ_section_title
;
 The impact of cyclometalated and phosphine ligands on the luminescence
 properties of cycloplatinated(ii) complexes: photophysical and
 theoretical investigations
;
_journal_issue 48
_journal_name_full 'New Journal of Chemistry'
_journal_page_first 22732
_journal_page_last 22740
_journal_paper_doi 10.1039/D1NJ04242D
_journal_volume 45
_journal_year 2021
_chemical_formula_moiety 'C29 H21 Cl F2 N P Pt'
_chemical_formula_sum 'C29 H21 Cl F2 N P Pt'
_chemical_formula_weight 682.80
_space_group_crystal_system triclinic
_space_group_IT_number 2
_space_group_name_Hall '-P 1'
_space_group_name_H-M_alt 'P -1'
_atom_sites_solution_hydrogens geom
_audit_creation_method SHELXL-2014
_audit_update_record
;
2021-08-22 deposited with the CCDC.	2021-11-09 downloaded from the CCDC.
;
_cell_angle_alpha 77.00(3)
_cell_angle_beta 88.08(3)
_cell_angle_gamma 68.76(3)
_cell_formula_units_Z 2
_cell_length_a 9.7226(19)
_cell_length_b 11.775(2)
_cell_length_c 11.780(2)
_cell_measurement_reflns_used 2389
_cell_measurement_temperature 293(2)
_cell_measurement_theta_max 27.89
_cell_measurement_theta_min 2.45
_cell_volume 1223.1(5)
_computing_cell_refinement 'X-Area 1.31 (Stoe & Cie GmbH, 2005)'
_computing_data_collection 'X-Area 1.31 (Stoe & Cie GmbH, 2005)'
_computing_data_reduction 'X-Area 1.31 (Stoe & Cie GmbH, 2005)'
_computing_molecular_graphics 'SHELXTL (Sheldrick, 2008)'
_computing_publication_material
;
SHELXTL (Sheldrick, 2008), PLATON (Spek, 2003)
;
_computing_structure_refinement 'SHELXTL (Sheldrick, 2008)'
_computing_structure_solution 'SHELXTL (Sheldrick, 2008)'
_diffrn_ambient_temperature 293(2)
_diffrn_detector_area_resol_mean '0.15 mm'
_diffrn_measured_fraction_theta_full 0.959
_diffrn_measured_fraction_theta_max 0.959
_diffrn_measurement_device_type 'STOE IPDS II'
_diffrn_measurement_method \f
_diffrn_radiation_monochromator graphite
_diffrn_radiation_source 'fine-focus sealed tube'
_diffrn_radiation_type MoK\a
_diffrn_radiation_wavelength 0.71073
_diffrn_reflns_av_R_equivalents 0.1319
_diffrn_reflns_av_unetI/netI 0.1346
_diffrn_reflns_Laue_measured_fraction_full 0.959
_diffrn_reflns_Laue_measured_fraction_max 0.959
_diffrn_reflns_limit_h_max 11
_diffrn_reflns_limit_h_min -11
_diffrn_reflns_limit_k_max 14
_diffrn_reflns_limit_k_min -14
_diffrn_reflns_limit_l_max 13
_diffrn_reflns_limit_l_min -14
_diffrn_reflns_number 8021
_diffrn_reflns_point_group_measured_fraction_full 0.959
_diffrn_reflns_point_group_measured_fraction_max 0.959
_diffrn_reflns_theta_full 25.000
_diffrn_reflns_theta_max 25.000
_diffrn_reflns_theta_min 2.758
_exptl_absorpt_coefficient_mu 5.945
_exptl_absorpt_correction_T_max 0.9929
_exptl_absorpt_correction_T_min 0.8790
_exptl_absorpt_correction_type numerical
_exptl_absorpt_process_details '(X-SHAPE; Stoe & Cie, 2004)'
_exptl_crystal_colour yellow
_exptl_crystal_density_diffrn 1.854
_exptl_crystal_description block
_exptl_crystal_F_000 660
_exptl_crystal_size_max 0.280
_exptl_crystal_size_mid 0.150
_exptl_crystal_size_min 0.100
_refine_diff_density_max 2.650
_refine_diff_density_min -3.582
_refine_diff_density_rms 0.219
_refine_ls_extinction_method none
_refine_ls_goodness_of_fit_ref 0.934
_refine_ls_hydrogen_treatment constr
_refine_ls_matrix_type full
_refine_ls_number_parameters 316
_refine_ls_number_reflns 4121
_refine_ls_number_restraints 316
_refine_ls_restrained_S_all 0.902
_refine_ls_R_factor_all 0.0740
_refine_ls_R_factor_gt 0.0557
_refine_ls_shift/su_max 0.000
_refine_ls_shift/su_mean 0.000
_refine_ls_structure_factor_coef Fsqd
_refine_ls_weighting_details 'w=1/[\s^2^(Fo^2^)+(0.0672P)^2^] where P=(Fo^2^+2Fc^2^)/3'
_refine_ls_weighting_scheme calc
_refine_ls_wR_factor_gt 0.1339
_refine_ls_wR_factor_ref 0.1382
_reflns_Friedel_coverage 0.000
_reflns_number_gt 3105
_reflns_number_total 4121
_reflns_threshold_expression 'I > 2\s(I)'
_cod_data_source_file d1nj04242d3.cif
_cod_data_source_block shelx_CCDC1
_cod_depositor_comments 'Adding full bibliography for 7061086--7061087.cif.'
_cod_database_code 7061087
_shelx_space_group_comment
;
The symmetry employed for this shelxl refinement is uniquely defined
by the following loop, which should always be used as a source of
symmetry information in preference to the above space-group names.
They are only intended as comments.
;
_shelx_estimated_absorpt_t_min 0.287
_shelx_estimated_absorpt_t_max 0.588
_shelxl_version_number 2014-1

loop_
_space_group_symop_operation_xyz
'x, y, z'
'-x, -y, -z'

loop_
_atom_site_label
_atom_site_type_symbol
_atom_site_fract_x
_atom_site_fract_y
_atom_site_fract_z
_atom_site_U_iso_or_equiv
_atom_site_adp_type
_atom_site_occupancy
_atom_site_site_symmetry_order
_atom_site_calc_flag
_atom_site_refinement_flags_posn
_atom_site_refinement_flags_adp
_atom_site_refinement_flags_occupancy
_atom_site_disorder_assembly
_atom_site_disorder_group
C1 C 0.1154(13) 0.9734(11) 0.2577(11) 0.036(2) Uani 1 1 d . U . . .
C2 C 0.0553(15) 1.0358(13) 0.3407(13) 0.047(3) Uani 1 1 d . U . . .
H5 H 0.0982 1.0064 0.4161 0.056 Uiso 1 1 calc R U . . .
C3 C -0.0735(17) 1.1463(13) 0.3138(14) 0.054(3) Uani 1 1 d . U . . .
H4 H -0.1160 1.1878 0.3720 0.065 Uiso 1 1 calc R U . . .
C4 C -0.1337(16) 1.1908(13) 0.2041(15) 0.052(3) Uani 1 1 d . U . . .
H3 H -0.2174 1.2635 0.1868 0.062 Uiso 1 1 calc R U . . .
C5 C -0.0729(15) 1.1301(13) 0.1172(14) 0.049(3) Uani 1 1 d . U . . .
H2 H -0.1164 1.1615 0.0420 0.059 Uiso 1 1 calc R U . . .
C6 C 0.0551(15) 1.0203(12) 0.1413(13) 0.044(3) Uani 1 1 d . U . . .
H1 H 0.0986 0.9801 0.0826 0.053 Uiso 1 1 calc R U . . .
C7 C 0.3505(14) 0.7843(12) 0.4303(12) 0.041(3) Uani 1 1 d . U . . .
C8 C 0.3945(17) 0.8648(14) 0.4803(14) 0.056(4) Uani 1 1 d . U . . .
H10 H 0.3822 0.9445 0.4366 0.067 Uiso 1 1 calc R U . . .
C9 C 0.4538(18) 0.8285(16) 0.5897(15) 0.065(4) Uani 1 1 d . U . . .
H9 H 0.4822 0.8831 0.6208 0.078 Uiso 1 1 calc R U . . .
C10 C 0.4732(17) 0.7107(17) 0.6570(15) 0.065(4) Uani 1 1 d . U . . .
H8 H 0.5129 0.6869 0.7331 0.078 Uiso 1 1 calc R U . . .
C11 C 0.4337(16) 0.6289(15) 0.6109(14) 0.057(3) Uani 1 1 d . U . . .
H7 H 0.4491 0.5488 0.6552 0.068 Uiso 1 1 calc R U . . .
C12 C 0.3712(14) 0.6654(11) 0.4988(12) 0.042(3) Uani 1 1 d . U . . .
H6 H 0.3425 0.6104 0.4687 0.050 Uiso 1 1 calc R U . . .
C13 C 0.4239(13) 0.8903(11) 0.2104(11) 0.037(3) Uani 1 1 d . U . . .
C14 C 0.5699(14) 0.8074(13) 0.2117(12) 0.044(3) Uani 1 1 d . U . . .
H15 H 0.5908 0.7220 0.2381 0.053 Uiso 1 1 calc R U . . .
C15 C 0.6824(16) 0.8477(15) 0.1754(14) 0.058(4) Uani 1 1 d . U . . .
H14 H 0.7790 0.7915 0.1777 0.070 Uiso 1 1 calc R U . . .
C16 C 0.6480(17) 0.9758(15) 0.1350(13) 0.056(4) Uani 1 1 d . U . . .
H13 H 0.7236 1.0050 0.1107 0.067 Uiso 1 1 calc R U . . .
C17 C 0.5113(18) 1.0572(14) 0.1301(14) 0.056(4) Uani 1 1 d . U . . .
H12 H 0.4917 1.1419 0.0999 0.067 Uiso 1 1 calc R U . . .
C18 C 0.3961(16) 1.0168(13) 0.1700(11) 0.043(3) Uani 1 1 d . U . . .
H11 H 0.3009 1.0748 0.1694 0.052 Uiso 1 1 calc R U . . .
C19 C 0.0836(14) 0.5093(11) 0.2118(13) 0.043(3) Uani 1 1 d . U . . .
C20 C 0.0143(14) 0.5829(11) 0.2997(12) 0.041(3) Uani 1 1 d . U . . .
C21 C 0.0726(14) 0.6710(12) 0.3182(12) 0.040(3) Uani 1 1 d . U . . .
C22 C 0.0094(15) 0.7425(12) 0.3949(12) 0.043(3) Uani 1 1 d . U . . .
H17 H 0.0469 0.8015 0.4067 0.052 Uiso 1 1 calc R U . . .
C23 C -0.1114(16) 0.7293(15) 0.4565(13) 0.052(3) Uani 1 1 d . U . . .
C24 C -0.1676(15) 0.6384(14) 0.4427(13) 0.051(3) Uani 1 1 d . U . . .
H16 H -0.2453 0.6261 0.4851 0.061 Uiso 1 1 calc R U . . .
C25 C -0.1017(16) 0.5694(13) 0.3635(14) 0.052(3) Uani 1 1 d . U . . .
C26 C 0.0504(17) 0.4129(13) 0.1859(17) 0.063(4) Uani 1 1 d . U . . .
H21 H -0.0197 0.3865 0.2276 0.076 Uiso 1 1 calc R U . . .
C27 C 0.1185(19) 0.3567(14) 0.1007(16) 0.065(4) Uani 1 1 d . U . . .
H20 H 0.0930 0.2939 0.0822 0.078 Uiso 1 1 calc R U . . .
C28 C 0.2270(17) 0.3929(13) 0.0405(16) 0.058(4) Uani 1 1 d . U . . .
H19 H 0.2756 0.3546 -0.0179 0.069 Uiso 1 1 calc R U . . .
C29 C 0.2600(17) 0.4862(13) 0.0698(15) 0.055(3) Uani 1 1 d . U . . .
H18 H 0.3322 0.5115 0.0304 0.066 Uiso 1 1 calc R U . . .
Cl1 Cl 0.4195(4) 0.6777(4) 0.0689(4) 0.0577(10) Uani 1 1 d . U . . .
F1 F -0.1728(11) 0.8005(11) 0.5342(9) 0.083(3) Uani 1 1 d . U . . .
F2 F -0.1637(10) 0.4871(8) 0.3481(9) 0.072(3) Uani 1 1 d . U . . .
N1 N 0.1914(12) 0.5419(11) 0.1534(11) 0.050(3) Uani 1 1 d . U . . .
P1 P 0.2822(3) 0.8319(3) 0.2793(3) 0.0330(7) Uani 1 1 d . U . . .
Pt1 Pt 0.24048(5) 0.68109(5) 0.21122(5) 0.03230(18) Uani 1 1 d . U . . .

loop_
_atom_site_aniso_label
_atom_site_aniso_U_11
_atom_site_aniso_U_22
_atom_site_aniso_U_33
_atom_site_aniso_U_23
_atom_site_aniso_U_13
_atom_site_aniso_U_12
C1 0.033(5) 0.038(5) 0.048(6) -0.017(5) 0.010(4) -0.022(4)
C2 0.048(7) 0.049(7) 0.048(7) -0.014(6) 0.014(5) -0.022(5)
C3 0.060(8) 0.047(7) 0.059(7) -0.023(7) 0.023(6) -0.019(5)
C4 0.045(7) 0.038(7) 0.075(8) -0.015(6) 0.002(6) -0.016(5)
C5 0.048(7) 0.048(7) 0.056(7) -0.012(6) -0.015(6) -0.022(5)
C6 0.046(7) 0.040(6) 0.054(7) -0.019(6) -0.003(5) -0.020(5)
C7 0.042(6) 0.042(6) 0.047(6) -0.011(5) 0.004(5) -0.025(5)
C8 0.067(9) 0.057(8) 0.058(7) -0.015(6) -0.005(7) -0.038(7)
C9 0.065(9) 0.087(9) 0.063(9) -0.021(7) -0.005(8) -0.049(9)
C10 0.052(9) 0.085(10) 0.057(9) -0.011(7) -0.005(7) -0.025(8)
C11 0.046(8) 0.058(8) 0.056(8) -0.012(6) 0.000(6) -0.008(7)
C12 0.039(7) 0.025(5) 0.053(7) 0.003(5) 0.004(6) -0.009(5)
C13 0.037(5) 0.038(6) 0.044(7) -0.009(5) -0.001(5) -0.024(5)
C14 0.045(6) 0.054(7) 0.045(8) -0.012(6) 0.008(6) -0.031(5)
C15 0.040(6) 0.076(8) 0.064(10) -0.013(8) 0.008(7) -0.029(6)
C16 0.057(6) 0.079(8) 0.051(9) -0.005(7) 0.005(7) -0.054(6)
C17 0.070(7) 0.052(7) 0.062(9) -0.002(7) 0.009(7) -0.047(6)
C18 0.051(7) 0.050(6) 0.040(8) -0.007(6) 0.004(6) -0.033(5)
C19 0.038(6) 0.029(6) 0.065(8) -0.003(5) -0.003(5) -0.020(5)
C20 0.038(6) 0.033(6) 0.055(8) 0.002(5) 0.000(5) -0.021(5)
C21 0.038(6) 0.034(6) 0.051(8) -0.004(5) 0.008(5) -0.023(5)
C22 0.050(7) 0.039(7) 0.047(8) -0.005(5) 0.016(5) -0.029(6)
C23 0.051(8) 0.076(9) 0.042(8) -0.017(6) 0.015(5) -0.038(7)
C24 0.043(7) 0.068(9) 0.047(8) -0.001(5) 0.005(5) -0.036(7)
C25 0.051(8) 0.052(8) 0.065(9) -0.008(6) 0.008(6) -0.037(7)
C26 0.054(9) 0.041(8) 0.113(13) -0.031(7) 0.017(7) -0.033(7)
C27 0.081(10) 0.043(8) 0.088(11) -0.021(7) 0.005(8) -0.040(8)
C28 0.052(8) 0.046(8) 0.090(11) -0.035(7) 0.008(7) -0.024(6)
C29 0.053(8) 0.049(8) 0.080(10) -0.034(7) 0.013(6) -0.028(7)
Cl1 0.065(2) 0.065(2) 0.072(3) -0.037(2) 0.0377(19) -0.048(2)
F1 0.079(7) 0.114(8) 0.089(8) -0.056(6) 0.048(5) -0.060(6)
F2 0.064(5) 0.069(6) 0.107(8) -0.018(5) 0.017(5) -0.056(5)
N1 0.042(6) 0.050(6) 0.071(8) -0.025(5) -0.001(5) -0.026(5)
P1 0.0350(17) 0.0322(16) 0.0402(19) -0.0113(14) 0.0046(14) -0.0205(13)
Pt1 0.0329(3) 0.0298(3) 0.0416(3) -0.00828(19) 0.00496(18) -0.02028(19)

loop_
_atom_type_symbol
_atom_type_description
_atom_type_scat_dispersion_real
_atom_type_scat_dispersion_imag
_atom_type_scat_source
C C 0.0030 0.0020 'International Tables Vol C Tables 4.2.6.8 and 6.1.1.4'
H H 0.0000 0.0000 'International Tables Vol C Tables 4.2.6.8 and 6.1.1.4'
Cl Cl 0.1480 0.1590 'International Tables Vol C Tables 4.2.6.8 and 6.1.1.4'
F F 0.0170 0.0100 'International Tables Vol C Tables 4.2.6.8 and 6.1.1.4'
N N 0.0060 0.0030 'International Tables Vol C Tables 4.2.6.8 and 6.1.1.4'
P P 0.1020 0.0940 'International Tables Vol C Tables 4.2.6.8 and 6.1.1.4'
Pt Pt -1.7030 8.3910 'International Tables Vol C Tables 4.2.6.8 and 6.1.1.4'

loop_
_geom_angle_atom_site_label_1
_geom_angle_atom_site_label_2
_geom_angle_atom_site_label_3
_geom_angle
_geom_angle_site_symmetry_1
_geom_angle_site_symmetry_3
_geom_angle_publ_flag
C2 C1 C6 120.3(13) . . ?
C2 C1 P1 125.0(11) . . ?
C6 C1 P1 114.5(10) . . ?
C1 C2 C3 120.4(14) . . ?
C1 C2 H5 119.8 . . ?
C3 C2 H5 119.8 . . ?
C4 C3 C2 119.9(14) . . ?
C4 C3 H4 120.0 . . ?
C2 C3 H4 120.0 . . ?
C3 C4 C5 120.8(14) . . ?
C3 C4 H3 119.6 . . ?
C5 C4 H3 119.6 . . ?
C4 C5 C6 120.5(14) . . ?
C4 C5 H2 119.8 . . ?
C6 C5 H2 119.7 . . ?
C5 C6 C1 118.0(13) . . ?
C5 C6 H1 121.0 . . ?
C1 C6 H1 121.0 . . ?
C12 C7 C8 117.5(13) . . ?
C12 C7 P1 122.1(10) . . ?
C8 C7 P1 120.2(10) . . ?
C9 C8 C7 121.2(14) . . ?
C9 C8 H10 119.4 . . ?
C7 C8 H10 119.4 . . ?
C8 C9 C10 120.8(14) . . ?
C8 C9 H9 119.6 . . ?
C10 C9 H9 119.6 . . ?
C11 C10 C9 119.8(15) . . ?
C11 C10 H8 120.1 . . ?
C9 C10 H8 120.1 . . ?
C10 C11 C12 120.0(15) . . ?
C10 C11 H7 120.0 . . ?
C12 C11 H7 120.0 . . ?
C11 C12 C7 120.7(13) . . ?
C11 C12 H6 119.7 . . ?
C7 C12 H6 119.7 . . ?
C18 C13 C14 117.6(11) . . ?
C18 C13 P1 122.1(10) . . ?
C14 C13 P1 119.8(9) . . ?
C15 C14 C13 122.1(13) . . ?
C15 C14 H15 118.9 . . ?
C13 C14 H15 118.9 . . ?
C14 C15 C16 117.8(14) . . ?
C14 C15 H14 121.1 . . ?
C16 C15 H14 121.1 . . ?
C17 C16 C15 122.0(12) . . ?
C17 C16 H13 119.0 . . ?
C15 C16 H13 119.0 . . ?
C16 C17 C18 120.4(13) . . ?
C16 C17 H12 119.8 . . ?
C18 C17 H12 119.8 . . ?
C13 C18 C17 120.0(14) . . ?
C13 C18 H11 120.0 . . ?
C17 C18 H11 120.0 . . ?
N1 C19 C26 118.4(15) . . ?
N1 C19 C20 114.7(10) . . ?
C26 C19 C20 126.9(13) . . ?
C25 C20 C21 118.6(14) . . ?
C25 C20 C19 123.9(11) . . ?
C21 C20 C19 117.5(12) . . ?
C22 C21 C20 119.2(12) . . ?
C22 C21 Pt1 128.0(8) . . ?
C20 C21 Pt1 112.7(11) . . ?
C21 C22 C23 121.1(12) . . ?
C21 C22 H17 119.5 . . ?
C23 C22 H17 119.5 . . ?
F1 C23 C22 120.7(12) . . ?
F1 C23 C24 118.7(13) . . ?
C22 C23 C24 120.6(15) . . ?
C25 C24 C23 116.4(13) . . ?
C25 C24 H16 121.8 . . ?
C23 C24 H16 121.8 . . ?
F2 C25 C24 114.7(12) . . ?
F2 C25 C20 121.1(15) . . ?
C24 C25 C20 124.1(12) . . ?
C27 C26 C19 120.8(14) . . ?
C27 C26 H21 119.6 . . ?
C19 C26 H21 119.6 . . ?
C26 C27 C28 119.9(13) . . ?
C26 C27 H20 120.1 . . ?
C28 C27 H20 120.1 . . ?
C29 C28 C27 118.1(16) . . ?
C29 C28 H19 121.0 . . ?
C27 C28 H19 121.0 . . ?
N1 C29 C28 121.7(14) . . ?
N1 C29 H18 119.1 . . ?
C28 C29 H18 119.1 . . ?
C29 N1 C19 121.1(11) . . ?
C29 N1 Pt1 124.9(9) . . ?
C19 N1 Pt1 114.0(10) . . ?
C7 P1 C1 110.1(6) . . ?
C7 P1 C13 100.2(5) . . ?
C1 P1 C13 103.1(5) . . ?
C7 P1 Pt1 114.4(4) . . ?
C1 P1 Pt1 110.4(4) . . ?
C13 P1 Pt1 117.7(4) . . ?
C21 Pt1 N1 81.0(5) . . ?
C21 Pt1 P1 95.9(4) . . ?
N1 Pt1 P1 176.9(4) . . ?
C21 Pt1 Cl1 171.0(4) . . ?
N1 Pt1 Cl1 90.4(4) . . ?
P1 Pt1 Cl1 92.66(12) . . ?

loop_
_geom_bond_atom_site_label_1
_geom_bond_atom_site_label_2
_geom_bond_distance
_geom_bond_site_symmetry_2
_geom_bond_publ_flag
C1 C2 1.346(19) . ?
C1 C6 1.417(18) . ?
C1 P1 1.831(13) . ?
C2 C3 1.42(2) . ?
C2 H5 0.9300 . ?
C3 C4 1.35(2) . ?
C3 H4 0.9300 . ?
C4 C5 1.37(2) . ?
C4 H3 0.9300 . ?
C5 C6 1.411(19) . ?
C5 H2 0.9300 . ?
C6 H1 0.9300 . ?
C7 C12 1.396(17) . ?
C7 C8 1.412(18) . ?
C7 P1 1.810(14) . ?
C8 C9 1.34(2) . ?
C8 H10 0.9300 . ?
C9 C10 1.38(2) . ?
C9 H9 0.9300 . ?
C10 C11 1.37(2) . ?
C10 H8 0.9300 . ?
C11 C12 1.38(2) . ?
C11 H7 0.9300 . ?
C12 H6 0.9300 . ?
C13 C18 1.384(17) . ?
C13 C14 1.400(19) . ?
C13 P1 1.842(12) . ?
C14 C15 1.363(17) . ?
C14 H15 0.9300 . ?
C15 C16 1.39(2) . ?
C15 H14 0.9300 . ?
C16 C17 1.32(2) . ?
C16 H13 0.9300 . ?
C17 C18 1.397(17) . ?
C17 H12 0.9300 . ?
C18 H11 0.9300 . ?
C19 N1 1.358(17) . ?
C19 C26 1.384(18) . ?
C19 C20 1.49(2) . ?
C20 C25 1.372(19) . ?
C20 C21 1.406(16) . ?
C21 C22 1.354(19) . ?
C21 Pt1 2.050(13) . ?
C22 C23 1.398(18) . ?
C22 H17 0.9300 . ?
C23 F1 1.357(18) . ?
C23 C24 1.406(19) . ?
C24 C25 1.37(2) . ?
C24 H16 0.9300 . ?
C25 F2 1.358(14) . ?
C26 C27 1.35(2) . ?
C26 H21 0.9300 . ?
C27 C28 1.39(2) . ?
C27 H20 0.9300 . ?
C28 C29 1.364(18) . ?
C28 H19 0.9300 . ?
C29 N1 1.332(19) . ?
C29 H18 0.9300 . ?
Cl1 Pt1 2.372(4) . ?
N1 Pt1 2.113(10) . ?
P1 Pt1 2.268(3) . ?

loop_
_geom_hbond_atom_site_label_D
_geom_hbond_atom_site_label_H
_geom_hbond_atom_site_label_A
_geom_hbond_distance_DH
_geom_hbond_distance_HA
_geom_hbond_distance_DA
_geom_hbond_angle_DHA
_geom_hbond_site_symmetry_A
C26 H21 F2 0.93 2.19 2.81(2) 123.6 .
C28 H19 Cl1 0.93 2.91 3.505(16) 123.1 2_665
C29 H18 Cl1 0.93 2.53 3.164(13) 126.0 .

loop_
_geom_torsion_atom_site_label_1
_geom_torsion_atom_site_label_2
_geom_torsion_atom_site_label_3
_geom_torsion_atom_site_label_4
_geom_torsion
_geom_torsion_site_symmetry_1
_geom_torsion_site_symmetry_2
_geom_torsion_site_symmetry_3
_geom_torsion_site_symmetry_4
_geom_torsion_publ_flag
C6 C1 C2 C3 3.0(18) . . . . ?
P1 C1 C2 C3 178.9(10) . . . . ?
C1 C2 C3 C4 -2(2) . . . . ?
C2 C3 C4 C5 1(2) . . . . ?
C3 C4 C5 C6 -1(2) . . . . ?
C4 C5 C6 C1 1.9(18) . . . . ?
C2 C1 C6 C5 -3.0(17) . . . . ?
P1 C1 C6 C5 -179.4(9) . . . . ?
C12 C7 C8 C9 0(2) . . . . ?
P1 C7 C8 C9 -175.9(13) . . . . ?
C7 C8 C9 C10 0(3) . . . . ?
C8 C9 C10 C11 1(3) . . . . ?
C9 C10 C11 C12 -2(3) . . . . ?
C10 C11 C12 C7 1(2) . . . . ?
C8 C7 C12 C11 -1(2) . . . . ?
P1 C7 C12 C11 175.1(11) . . . . ?
C18 C13 C14 C15 0(2) . . . . ?
P1 C13 C14 C15 -171.5(12) . . . . ?
C13 C14 C15 C16 -1(2) . . . . ?
C14 C15 C16 C17 -1(2) . . . . ?
C15 C16 C17 C18 2(2) . . . . ?
C14 C13 C18 C17 1.4(19) . . . . ?
P1 C13 C18 C17 172.9(11) . . . . ?
C16 C17 C18 C13 -3(2) . . . . ?
N1 C19 C20 C25 176.4(13) . . . . ?
C26 C19 C20 C25 -4(2) . . . . ?
N1 C19 C20 C21 -3.9(18) . . . . ?
C26 C19 C20 C21 175.4(15) . . . . ?
C25 C20 C21 C22 -2(2) . . . . ?
C19 C20 C21 C22 177.9(12) . . . . ?
C25 C20 C21 Pt1 -178.2(10) . . . . ?
C19 C20 C21 Pt1 2.1(16) . . . . ?
C20 C21 C22 C23 1(2) . . . . ?
Pt1 C21 C22 C23 175.8(11) . . . . ?
C21 C22 C23 F1 179.2(14) . . . . ?
C21 C22 C23 C24 2(2) . . . . ?
F1 C23 C24 C25 -179.9(14) . . . . ?
C22 C23 C24 C25 -3(2) . . . . ?
C23 C24 C25 F2 -176.7(13) . . . . ?
C23 C24 C25 C20 1(2) . . . . ?
C21 C20 C25 F2 179.0(13) . . . . ?
C19 C20 C25 F2 -1(2) . . . . ?
C21 C20 C25 C24 2(2) . . . . ?
C19 C20 C25 C24 -178.7(13) . . . . ?
N1 C19 C26 C27 -3(2) . . . . ?
C20 C19 C26 C27 177.6(14) . . . . ?
C19 C26 C27 C28 2(3) . . . . ?
C26 C27 C28 C29 -1(3) . . . . ?
C27 C28 C29 N1 0(3) . . . . ?
C28 C29 N1 C19 -1(2) . . . . ?
C28 C29 N1 Pt1 177.0(12) . . . . ?
C26 C19 N1 C29 3(2) . . . . ?
C20 C19 N1 C29 -178.0(13) . . . . ?
C26 C19 N1 Pt1 -175.7(12) . . . . ?
C20 C19 N1 Pt1 3.7(15) . . . . ?
C12 C7 P1 C1 123.3(11) . . . . ?
C8 C7 P1 C1 -61.1(13) . . . . ?
C12 C7 P1 C13 -128.6(11) . . . . ?
C8 C7 P1 C13 47.0(13) . . . . ?
C12 C7 P1 Pt1 -1.7(13) . . . . ?
C8 C7 P1 Pt1 173.9(11) . . . . ?
C2 C1 P1 C7 2.3(11) . . . . ?
C6 C1 P1 C7 178.5(8) . . . . ?
C2 C1 P1 C13 -103.8(11) . . . . ?
C6 C1 P1 C13 72.3(9) . . . . ?
C2 C1 P1 Pt1 129.6(9) . . . . ?
C6 C1 P1 Pt1 -54.3(9) . . . . ?
C18 C13 P1 C7 -106.2(11) . . . . ?
C14 C13 P1 C7 65.2(12) . . . . ?
C18 C13 P1 C1 7.4(12) . . . . ?
C14 C13 P1 C1 178.8(11) . . . . ?
C18 C13 P1 Pt1 129.2(10) . . . . ?
C14 C13 P1 Pt1 -59.4(11) . . . . ?
